data_7134342
loop_
_publ_author_name
'Sun, Guangping'
'Li, Menghang'
'Li, Jiaji'
'Feng, Jin'
'Yan, Zhenhao'
'Sun, Yiwen'
'Pu, Liangtao'
'Zhu, Jinli'
'Tang, Yanfeng'
'Yao, Yong'

_publ_section_title
;
 Enhanced emission in a supramolecular artificial light-harvesting system
 for a photocatalytic thiol--ene reaction
;
_journal_issue 34
_journal_name_full 'Chemical Communications'
_journal_page_first 6360
_journal_page_last 6363
_journal_paper_doi 10.1039/D5CC00339C
_journal_volume 61
_journal_year 2025
_chemical_formula_moiety 'C15 H12 Br N S'
_chemical_formula_sum 'C15 H12 Br N S'
_chemical_formula_weight 318.23
_space_group_crystal_system monoclinic
_space_group_IT_number 14
_space_group_name_Hall '-P 2ybc'
_space_group_name_H-M_alt 'P 1 21/c 1'
_atom_sites_solution_hydrogens geom
_atom_sites_solution_primary dual
_audit_creation_date 2024-11-01
_audit_creation_method
;
Olex2 1.5
(compiled 2024.02.16 svn.r378c4104 for OlexSys, GUI svn.r6928)
;
_audit_update_record
;
2025-01-07 deposited with the CCDC.	2025-03-21 downloaded from the CCDC.
;
_cell_angle_alpha 90
_cell_angle_beta 94.005(10)
_cell_angle_gamma 90
_cell_formula_units_Z 4
_cell_length_a 7.968(5)
_cell_length_b 5.187(3)
_cell_length_c 33.210(19)
_cell_measurement_reflns_used 2828
_cell_measurement_temperature 296.15
_cell_measurement_theta_max 26.041
_cell_measurement_theta_min 2.562
_cell_volume 1369.2(14)
_computing_cell_refinement 'SAINT v8.34A (Bruker, 2013)'
_computing_data_reduction 'SAINT v8.34A (Bruker, 2013)'
_computing_molecular_graphics 'Olex2 1.5 (Dolomanov et al., 2009)'
_computing_publication_material 'Olex2 1.5 (Dolomanov et al., 2009)'
_computing_structure_refinement 'SHELXL 2019/3 (Sheldrick, 2015)'
_computing_structure_solution 'SHELXT 2018/2 (Sheldrick, 2018)'
_diffrn_ambient_temperature 296.15
_diffrn_measured_fraction_theta_full 0.982
_diffrn_measured_fraction_theta_max 0.955
_diffrn_measurement_device_type 'Bruker P4'
_diffrn_measurement_method '\w scans'
_diffrn_radiation_monochromator graphite
_diffrn_radiation_type MoK\a
_diffrn_radiation_wavelength 0.71073
_diffrn_reflns_av_R_equivalents 0.0938
_diffrn_reflns_av_unetI/netI 0.0830
_diffrn_reflns_Laue_measured_fraction_full 0.982
_diffrn_reflns_Laue_measured_fraction_max 0.955
_diffrn_reflns_limit_h_max 9
_diffrn_reflns_limit_h_min -10
_diffrn_reflns_limit_k_max 6
_diffrn_reflns_limit_k_min -6
_diffrn_reflns_limit_l_max 25
_diffrn_reflns_limit_l_min -42
_diffrn_reflns_number 7258
_diffrn_reflns_point_group_measured_fraction_full 0.982
_diffrn_reflns_point_group_measured_fraction_max 0.955
_diffrn_reflns_theta_full 25.242
_diffrn_reflns_theta_max 27.467
_diffrn_reflns_theta_min 1.844
_diffrn_standards_number 0
_exptl_absorpt_coefficient_mu 3.135
_exptl_absorpt_correction_T_max 0.7456
_exptl_absorpt_correction_T_min 0.5662
_exptl_absorpt_correction_type multi-scan
_exptl_absorpt_process_details
;
SADABS-2014/5 (Bruker,2014/5) was used for absorption correction.
wR2(int) was 0.0841 before and 0.0444 after correction.
The Ratio of minimum to maximum transmission is 0.7594.
The \l/2 correction factor is 0.00150.
;
_exptl_crystal_density_diffrn 1.544
_exptl_crystal_description block
_exptl_crystal_F_000 640
_exptl_crystal_size_max 0.6
_exptl_crystal_size_mid 0.54
_exptl_crystal_size_min 0.52
_refine_diff_density_max 1.137
_refine_diff_density_min -0.839
_refine_diff_density_rms 0.170
_refine_ls_extinction_method none
_refine_ls_goodness_of_fit_ref 1.091
_refine_ls_hydrogen_treatment constr
_refine_ls_matrix_type full
_refine_ls_number_parameters 164
_refine_ls_number_reflns 3073
_refine_ls_number_restraints 0
_refine_ls_restrained_S_all 1.091
_refine_ls_R_factor_all 0.1115
_refine_ls_R_factor_gt 0.0891
_refine_ls_shift/su_max 0.000
_refine_ls_shift/su_mean 0.000
_refine_ls_structure_factor_coef Fsqd
_refine_ls_weighting_details 'w=1/[\s^2^(Fo^2^)+(0.1698P)^2^+6.0833P] where P=(Fo^2^+2Fc^2^)/3'
_refine_ls_weighting_scheme calc
_refine_ls_wR_factor_gt 0.2768
_refine_ls_wR_factor_ref 0.2986
_reflns_Friedel_coverage 0.000
_reflns_number_gt 2350
_reflns_number_total 3073
_reflns_threshold_expression 'I > 2\s(I)'
_cod_data_source_file d5cc00339c2.cif
_cod_data_source_block 9
_cod_depositor_comments 'Adding full bibliography for 7134342.cif.'
_cod_database_code 7134342
_shelx_shelxl_version_number 2019/3
_shelx_space_group_comment
;
The symmetry employed for this shelxl refinement is uniquely defined
by the following loop, which should always be used as a source of
symmetry information in preference to the above space-group names.
They are only intended as comments.
;
_shelx_estimated_absorpt_t_max 0.292
_shelx_estimated_absorpt_t_min 0.255
_olex2_refinement_description
;
1. Twinned data refinement
 Scales: 0.780(3)
 0.220(3)
2. Fixed Uiso
 At 1.2 times of:
  All C(H) groups, All C(H,H) groups
3.a Secondary CH2 refined with riding coordinates:
 C01C(H01A,H01B), C01J(H01C,H01D)
3.b Aromatic/amide H refined with riding coordinates:
 C1(H1), C00C(H00C), C00G(H00G), C013(H013), C01L(H01L), C00S(H00S), C18(H18),
 C24(H24)
;
_olex2_submission_special_instructions 'No special instructions were received'

loop_
_space_group_symop_operation_xyz
'x, y, z'
'-x, y+1/2, -z+1/2'
'-x, -y, -z'
'x, -y-1/2, z-1/2'

loop_
_atom_site_label
_atom_site_type_symbol
_atom_site_fract_x
_atom_site_fract_y
_atom_site_fract_z
_atom_site_U_iso_or_equiv
_atom_site_adp_type
_atom_site_occupancy
_atom_site_site_symmetry_order
_atom_site_calc_flag
_atom_site_refinement_flags_posn
_atom_site_refinement_flags_adp
_atom_site_refinement_flags_occupancy
_atom_site_disorder_assembly
_atom_site_disorder_group
Br1 Br 0.31310(16) -2.1892(3) 1.62377(3) 0.0598(5) Uani 1 1 d . . . . .
S008 S 0.1886(4) -2.5914(5) 1.80198(8) 0.0435(6) Uani 1 1 d . . . . .
N00R N 0.2725(16) -1.490(3) 2.0239(4) 0.074(3) Uani 1 1 d . . . . .
C1 C 0.3494(12) -2.1620(19) 1.7094(3) 0.038(2) Uani 1 1 d . . . . .
H1 H 0.411673 -2.013892 1.705236 0.046 Uiso 1 1 calc R U . . .
C00C C 0.0827(14) -1.919(2) 1.9542(3) 0.046(2) Uani 1 1 d . . . . .
H00C H -0.013524 -1.850021 1.964304 0.055 Uiso 1 1 calc R U . . .
C00G C 0.0701(15) -2.110(2) 1.9250(3) 0.049(2) Uani 1 1 d . . . . .
H00G H -0.035694 -2.166880 1.915110 0.059 Uiso 1 1 calc R U . . .
C01G C 0.2132(14) -2.2196(19) 1.9101(3) 0.041(2) Uani 1 1 d . . . . .
C011 C 0.2392(14) -1.833(2) 1.9680(3) 0.044(2) Uani 1 1 d . . . . .
C00P C 0.2821(13) -2.305(2) 1.6769(3) 0.040(2) Uani 1 1 d . . . . .
C013 C 0.1913(13) -2.521(2) 1.6829(3) 0.047(2) Uani 1 1 d . . . . .
H013 H 0.145642 -2.613721 1.660784 0.057 Uiso 1 1 calc R U . . .
C01L C 0.1660(13) -2.6043(18) 1.7213(3) 0.038(2) Uani 1 1 d . . . . .
H01L H 0.105397 -2.754579 1.725097 0.046 Uiso 1 1 calc R U . . .
C019 C 0.2320(11) -2.4615(16) 1.7550(3) 0.0324(18) Uani 1 1 d . . . . .
C00S C 0.3218(13) -2.2453(17) 1.7487(3) 0.039(2) Uani 1 1 d . . . . .
H00S H 0.365881 -2.150340 1.770722 0.047 Uiso 1 1 calc R U . . .
C00W C 0.2560(15) -1.637(2) 1.9993(3) 0.052(3) Uani 1 1 d . . . . .
C01C C 0.1941(15) -2.4311(19) 1.8787(3) 0.045(2) Uani 1 1 d . . . . .
H01A H 0.267131 -2.574188 1.886893 0.054 Uiso 1 1 calc R U . . .
H01B H 0.079019 -2.493095 1.876857 0.054 Uiso 1 1 calc R U . . .
C01J C 0.2385(14) -2.3338(19) 1.8379(3) 0.041(2) Uani 1 1 d . . . . .
H01C H 0.357236 -2.291326 1.838463 0.049 Uiso 1 1 calc R U . . .
H01D H 0.173844 -2.180528 1.830491 0.049 Uiso 1 1 calc R U . . .
C18 C 0.3793(13) -1.937(2) 1.9528(3) 0.045(2) Uani 1 1 d . . . . .
H18 H 0.484739 -1.874464 1.961880 0.054 Uiso 1 1 calc R U . . .
C24 C 0.3688(14) -2.130(2) 1.9247(3) 0.046(2) Uani 1 1 d . . . . .
H24 H 0.466276 -2.200606 1.915487 0.056 Uiso 1 1 calc R U . . .

loop_
_atom_site_aniso_label
_atom_site_aniso_U_11
_atom_site_aniso_U_22
_atom_site_aniso_U_33
_atom_site_aniso_U_23
_atom_site_aniso_U_13
_atom_site_aniso_U_12
Br1 0.0561(7) 0.0777(8) 0.0469(6) 0.0048(6) 0.0140(5) -0.0047(6)
S008 0.0554(15) 0.0286(10) 0.0469(12) 0.0028(9) 0.0065(11) -0.0054(11)
N00R 0.070(8) 0.088(8) 0.064(6) -0.023(7) 0.009(6) -0.006(7)
C1 0.034(5) 0.032(4) 0.048(5) -0.009(4) 0.003(4) 0.001(4)
C00C 0.042(6) 0.059(6) 0.040(5) -0.001(5) 0.014(4) 0.006(5)
C00G 0.043(6) 0.062(6) 0.043(5) 0.001(5) 0.008(4) 0.001(5)
C01G 0.046(5) 0.040(5) 0.037(4) 0.002(4) 0.005(4) 0.002(4)
C011 0.053(6) 0.046(5) 0.034(4) 0.002(4) 0.001(4) 0.006(5)
C00P 0.034(4) 0.048(5) 0.038(4) 0.001(4) 0.003(4) 0.009(5)
C013 0.040(6) 0.051(6) 0.051(5) -0.011(5) 0.004(5) -0.007(5)
C01L 0.040(5) 0.030(4) 0.045(5) -0.006(4) 0.004(4) -0.007(4)
C019 0.030(4) 0.025(4) 0.042(4) 0.000(3) 0.002(3) 0.007(3)
C00S 0.042(5) 0.029(4) 0.045(5) -0.005(3) -0.005(4) -0.004(4)
C00W 0.054(7) 0.054(6) 0.049(5) -0.008(5) 0.014(5) 0.006(5)
C01C 0.054(6) 0.035(5) 0.047(5) 0.005(4) 0.006(5) -0.005(5)
C01J 0.045(5) 0.037(5) 0.040(4) 0.003(4) 0.005(4) 0.003(4)
C18 0.028(5) 0.067(7) 0.041(5) -0.002(5) 0.005(4) -0.008(5)
C24 0.040(6) 0.054(6) 0.047(5) -0.001(4) 0.019(4) 0.002(5)

loop_
_atom_type_symbol
_atom_type_description
_atom_type_scat_dispersion_real
_atom_type_scat_dispersion_imag
_atom_type_scat_source
C C 0.0033 0.0016 'International Tables Vol C Tables 4.2.6.8 and 6.1.1.4'
H H 0.0000 0.0000 'International Tables Vol C Tables 4.2.6.8 and 6.1.1.4'
Br Br -0.2901 2.4595 'International Tables Vol C Tables 4.2.6.8 and 6.1.1.4'
N N 0.0061 0.0033 'International Tables Vol C Tables 4.2.6.8 and 6.1.1.4'
S S 0.1246 0.1234 'International Tables Vol C Tables 4.2.6.8 and 6.1.1.4'

loop_
_geom_angle_atom_site_label_1
_geom_angle_atom_site_label_2
_geom_angle_atom_site_label_3
_geom_angle
_geom_angle_site_symmetry_1
_geom_angle_site_symmetry_3
_geom_angle_publ_flag
C019 S008 C01J 104.7(5) . . ?
C00P C1 H1 120.7 . . ?
C00P C1 C00S 118.7(9) . . ?
C00S C1 H1 120.7 . . ?
C00G C00C H00C 120.4 . . ?
C011 C00C H00C 120.4 . . ?
C011 C00C C00G 119.2(10) . . ?
C00C C00G H00G 119.4 . . ?
C00C C00G C01G 121.2(11) . . ?
C01G C00G H00G 119.4 . . ?
C00G C01G C01C 119.6(10) . . ?
C24 C01G C00G 118.3(10) . . ?
C24 C01G C01C 122.1(9) . . ?
C00C C011 C00W 120.2(10) . . ?
C18 C011 C00C 119.6(10) . . ?
C18 C011 C00W 120.2(11) . . ?
C1 C00P Br1 119.0(8) . . ?
C013 C00P Br1 120.2(8) . . ?
C013 C00P C1 120.8(10) . . ?
C00P C013 H013 119.7 . . ?
C00P C013 C01L 120.6(10) . . ?
C01L C013 H013 119.7 . . ?
C013 C01L H01L 120.0 . . ?
C013 C01L C019 120.0(9) . . ?
C019 C01L H01L 120.0 . . ?
C01L C019 S008 114.7(7) . . ?
C00S C019 S008 126.4(7) . . ?
C00S C019 C01L 119.0(9) . . ?
C1 C00S H00S 119.5 . . ?
C019 C00S C1 121.0(9) . . ?
C019 C00S H00S 119.5 . . ?
N00R C00W C011 178.1(14) . . ?
C01G C01C H01A 109.5 . . ?
C01G C01C H01B 109.5 . . ?
H01A C01C H01B 108.0 . . ?
C01J C01C C01G 110.9(8) . . ?
C01J C01C H01A 109.5 . . ?
C01J C01C H01B 109.5 . . ?
S008 C01J H01C 110.4 . . ?
S008 C01J H01D 110.4 . . ?
C01C C01J S008 106.8(7) . . ?
C01C C01J H01C 110.4 . . ?
C01C C01J H01D 110.4 . . ?
H01C C01J H01D 108.6 . . ?
C011 C18 H18 119.1 . . ?
C011 C18 C24 121.9(10) . . ?
C24 C18 H18 119.1 . . ?
C01G C24 H24 120.1 . . ?
C18 C24 C01G 119.9(10) . . ?
C18 C24 H24 120.1 . . ?

loop_
_geom_bond_atom_site_label_1
_geom_bond_atom_site_label_2
_geom_bond_distance
_geom_bond_site_symmetry_2
_geom_bond_publ_flag
Br1 C00P 1.898(10) . ?
S008 C019 1.757(10) . ?
S008 C01J 1.817(11) . ?
N00R C00W 1.117(16) . ?
C1 H1 0.9300 . ?
C1 C00P 1.385(14) . ?
C1 C00S 1.408(14) . ?
C00C H00C 0.9300 . ?
C00C C00G 1.388(16) . ?
C00C C011 1.373(17) . ?
C00G H00G 0.9300 . ?
C00G C01G 1.394(16) . ?
C01G C01C 1.512(14) . ?
C01G C24 1.381(16) . ?
C011 C00W 1.452(15) . ?
C011 C18 1.368(15) . ?
C00P C013 1.355(16) . ?
C013 H013 0.9300 . ?
C013 C01L 1.375(15) . ?
C01L H01L 0.9300 . ?
C01L C019 1.412(13) . ?
C019 C00S 1.354(14) . ?
C00S H00S 0.9300 . ?
C01C H01A 0.9700 . ?
C01C H01B 0.9700 . ?
C01C C01J 1.511(13) . ?
C01J H01C 0.9700 . ?
C01J H01D 0.9700 . ?
C18 H18 0.9300 . ?
C18 C24 1.368(16) . ?
C24 H24 0.9300 . ?

loop_
_geom_torsion_atom_site_label_1
_geom_torsion_atom_site_label_2
_geom_torsion_atom_site_label_3
_geom_torsion_atom_site_label_4
_geom_torsion
_geom_torsion_site_symmetry_1
_geom_torsion_site_symmetry_2
_geom_torsion_site_symmetry_3
_geom_torsion_site_symmetry_4
_geom_torsion_publ_flag
Br1 C00P C013 C01L -179.0(9) . . . . ?
S008 C019 C00S C1 179.3(8) . . . . ?
C1 C00P C013 C01L -0.8(16) . . . . ?
C00C C00G C01G C01C 178.9(9) . . . . ?
C00C C00G C01G C24 -0.9(16) . . . . ?
C00C C011 C18 C24 -1.5(17) . . . . ?
C00G C00C C011 C00W -178.5(10) . . . . ?
C00G C00C C011 C18 -0.1(16) . . . . ?
C00G C01G C01C C01J 108.3(11) . . . . ?
C00G C01G C24 C18 -0.6(15) . . . . ?
C01G C01C C01J S008 -173.7(7) . . . . ?
C011 C00C C00G C01G 1.3(17) . . . . ?
C011 C18 C24 C01G 1.9(17) . . . . ?
C00P C1 C00S C019 0.3(15) . . . . ?
C00P C013 C01L C019 1.3(17) . . . . ?
C013 C01L C019 S008 179.8(8) . . . . ?
C013 C01L C019 C00S -0.9(15) . . . . ?
C01L C019 C00S C1 0.1(14) . . . . ?
C019 S008 C01J C01C 176.9(7) . . . . ?
C00S C1 C00P Br1 178.2(7) . . . . ?
C00S C1 C00P C013 0.0(15) . . . . ?
C00W C011 C18 C24 176.9(10) . . . . ?
C01C C01G C24 C18 179.5(9) . . . . ?
C01J S008 C019 C01L -165.8(7) . . . . ?
C01J S008 C019 C00S 14.9(10) . . . . ?
C24 C01G C01C C01J -71.9(13) . . . . ?

loop_
_twin_individual_id
_twin_individual_mass_fraction_refined
1 0.780(3)
2 0.220(3)
